data_7123763
loop_
_publ_author_name
'Barry, Badru-Deen'
'Dannatt, Jonathan Elvin'
'King, Austin Kendall'
'Lee, Andre'
'Maleczka, Robert'

_publ_section_title
;
 A General Diversity Oriented Synthesis of Asymmetric Double-Decker Shaped
 Silsesquioxanes
;
_journal_name_full 'Chemical Communications'
_journal_paper_doi 10.1039/C9CC03972D
_journal_year 2019
_chemical_formula_moiety '2(C31 H27 B O8 Si4)'
_chemical_formula_sum 'C62 H54 B2 O16 Si8'
_chemical_formula_weight 1301.39
_space_group_crystal_system monoclinic
_space_group_IT_number 14
_space_group_name_Hall '-P 2ybc'
_space_group_name_H-M_alt 'P 1 21/c 1'
_symmetry_space_group_name_Hall '-P 2ybc'
_symmetry_space_group_name_H-M 'P 1 21/c 1'
_atom_sites_solution_hydrogens geom
_atom_sites_solution_primary dual
_audit_block_doi 10.5517/ccdc.csd.cc1zw0mh
_audit_creation_date 2018-05-14
_audit_creation_method
;
Olex2 1.2-alpha
(compiled 2018.04.26 svn.r3504 for OlexSys, GUI svn.r5492)
;
_audit_update_record
;
2018-05-14 deposited with the CCDC.    2019-06-27 downloaded from the CCDC.
;
_cell_angle_alpha 90
_cell_angle_beta 93.6260(10)
_cell_angle_gamma 90
_cell_formula_units_Z 4
_cell_length_a 24.7461(3)
_cell_length_b 22.7525(4)
_cell_length_c 11.4396(2)
_cell_measurement_reflns_used 4758
_cell_measurement_temperature 173(2)
_cell_measurement_theta_max 71.73
_cell_measurement_theta_min 3.58
_cell_volume 6428.01(18)
_computing_cell_refinement 'SAINT v8.34A (Bruker, 2013)'
_computing_data_collection 'COSMO (BRUKER, V1.61, 2009)'
_computing_data_reduction 'SAINT v8.34A (Bruker, 2013)'
_computing_molecular_graphics 'Olex2 (Dolomanov et al., 2009)'
_computing_publication_material 'Olex2 (Dolomanov et al., 2009)'
_computing_structure_refinement 'XL (Sheldrick, 2008)'
_computing_structure_solution 'ShelXT (Sheldrick, 2015)'
_diffrn_ambient_temperature 173(2)
_diffrn_detector_area_resol_mean 8.36
_diffrn_measured_fraction_theta_full 0.989
_diffrn_measured_fraction_theta_max 0.980
_diffrn_measurement_device_type 'Bruker APEX-II CCD'
_diffrn_measurement_method '\w and \f'
_diffrn_radiation_monochromator graphite
_diffrn_radiation_type CuK\a
_diffrn_radiation_wavelength 1.54178
_diffrn_reflns_av_R_equivalents 0.1278
_diffrn_reflns_av_unetI/netI 0.1017
_diffrn_reflns_Laue_measured_fraction_full 0.989
_diffrn_reflns_Laue_measured_fraction_max 0.980
_diffrn_reflns_limit_h_max 30
_diffrn_reflns_limit_h_min -30
_diffrn_reflns_limit_k_max 27
_diffrn_reflns_limit_k_min -28
_diffrn_reflns_limit_l_max 13
_diffrn_reflns_limit_l_min -14
_diffrn_reflns_number 44545
_diffrn_reflns_point_group_measured_fraction_full 0.989
_diffrn_reflns_point_group_measured_fraction_max 0.980
_diffrn_reflns_theta_full 67.679
_diffrn_reflns_theta_max 72.196
_diffrn_reflns_theta_min 1.789
_diffrn_source 'sealed tube'
_diffrn_standards_number 0
_exptl_absorpt_coefficient_mu 2.135
_exptl_absorpt_correction_T_max 0.7536
_exptl_absorpt_correction_T_min 0.5910
_exptl_absorpt_correction_type multi-scan
_exptl_absorpt_process_details
'SADABS-2012/1 (Bruker,2012) was used for absorption correction. wR2(int) was 0.0823 before and 0.0662 after correction. The Ratio of minimum to maximum transmission is 0.7842. The \l/2 correction factor is 0.0015.'
_exptl_crystal_colour colourless
_exptl_crystal_colour_primary colourless
_exptl_crystal_density_diffrn 1.345
_exptl_crystal_description needle
_exptl_crystal_F_000 2704
_exptl_crystal_recrystallization_method 'used as received'
_exptl_crystal_size_max 0.416
_exptl_crystal_size_mid 0.113
_exptl_crystal_size_min 0.038
_refine_diff_density_max 0.390
_refine_diff_density_min -0.322
_refine_diff_density_rms 0.065
_refine_ls_extinction_method none
_refine_ls_goodness_of_fit_ref 0.985
_refine_ls_hydrogen_treatment constr
_refine_ls_matrix_type full
_refine_ls_number_parameters 795
_refine_ls_number_reflns 12430
_refine_ls_number_restraints 0
_refine_ls_restrained_S_all 0.985
_refine_ls_R_factor_all 0.1208
_refine_ls_R_factor_gt 0.0577
_refine_ls_shift/su_max 0.001
_refine_ls_shift/su_mean 0.000
_refine_ls_structure_factor_coef Fsqd
_refine_ls_weighting_details 'w=1/[\s^2^(Fo^2^)+(0.0564P)^2^] where P=(Fo^2^+2Fc^2^)/3'
_refine_ls_weighting_scheme calc
_refine_ls_wR_factor_gt 0.1213
_refine_ls_wR_factor_ref 0.1490
_reflns_Friedel_coverage 0.000
_reflns_number_gt 7168
_reflns_number_total 12430
_reflns_threshold_expression 'I > 2\s(I)'
_cod_data_source_file c9cc03972d2.cif
_cod_data_source_block rem518a
_cod_database_code 7123763
_shelxl_version_number 2014/6
_shelx_space_group_comment
;
The symmetry employed for this shelxl refinement is uniquely defined
by the following loop, which should always be used as a source of
symmetry information in preference to the above space-group names.
They are only intended as comments.
;
_shelx_estimated_absorpt_t_max 0.923
_shelx_estimated_absorpt_t_min 0.470
_olex2_refinement_description
;
1. Fixed Uiso
 At 1.2 times of:
  All C(H) groups
 At 1.5 times of:
  All C(H,H,H) groups
2.a Aromatic/amide H refined with riding coordinates:
 C2A(H2A), C3A(H3A), C5A(H5A), C6A(H6A), C9A(H9A), C10A(H10A), C11A(H11A),
 C12A(H12A), C13A(H13A), C15A(H15A), C16A(H16A), C17A(H17A), C18A(H18A),
 C19A(H19A), C21A(H21A), C22A(H22A), C23A(H23A), C24A(H24A), C25A(H25A),
 C27A(H27A), C28A(H28A), C29A(H29A), C30A(H30A), C31A(H31A), C2B(H2B), C3B(H3B),
  C5B(H5B), C6B(H6B), C9B(H9B), C10B(H10B), C11B(H11B), C12B(H12B), C13B(H13B),
 C15B(H15B), C016(H016), C16B(H16B), C17B(H17B), C18B(H18B), C19B(H19B),
 C21B(H21B), C22B(H22B), C23B(H23B), C24B(H24B), C26B(H26B), C27B(H27B),
 C28B(H28B), C29B(H29B), C30B(H30B)
2.b Idealised Me refined as rotating group:
 C7A(H7AA,H7AB,H7AC), C7B(H7BA,H7BB,H7BC)
;
_olex2_diffrn_ambient_temperature_device 'Oxford Cryosystems'
_olex2_exptl_crystal_mounting_method 'The crystal was mounted on a nylon loop with paratone oil'
_olex2_submission_original_sample_id 'REM 5 -3 -2018'
_olex2_submission_special_instructions 'No special instructions were received'

loop_
_space_group_symop_operation_xyz
'x, y, z'
'-x, y+1/2, -z+1/2'
'-x, -y, -z'
'x, -y-1/2, z-1/2'

loop_
_atom_site_label
_atom_site_type_symbol
_atom_site_fract_x
_atom_site_fract_y
_atom_site_fract_z
_atom_site_U_iso_or_equiv
_atom_site_adp_type
_atom_site_occupancy
_atom_site_site_symmetry_order
_atom_site_calc_flag
_atom_site_refinement_flags_posn
Si1A Si 0.88412(4) 0.05643(5) 0.46971(10) 0.0334(3) Uani 1 1 d .
Si2A Si 0.97917(4) 0.08415(5) 0.65329(10) 0.0322(2) Uani 1 1 d .
Si3A Si 1.07809(4) 0.07204(5) 0.49370(10) 0.0316(2) Uani 1 1 d .
Si4A Si 1.02714(4) 0.04048(5) 0.24417(9) 0.0306(2) Uani 1 1 d .
O1A O 0.89686(13) 0.06907(17) 0.3368(3) 0.0611(10) Uani 1 1 d .
O2A O 0.96633(12) 0.06144(14) 0.2068(3) 0.0440(8) Uani 1 1 d .
O3A O 0.78642(15) 0.20162(18) -0.1213(3) 0.0665(11) Uani 1 1 d .
O4A O 0.93063(12) 0.08774(14) 0.5529(3) 0.0480(8) Uani 1 1 d .
O5A O 0.88523(11) -0.01338(13) 0.4944(3) 0.0413(7) Uani 1 1 d .
O6A O 1.03535(12) 0.07090(14) 0.5928(2) 0.0418(7) Uani 1 1 d .
O7A O 0.96980(12) 0.03025(13) 0.7414(2) 0.0387(7) Uani 1 1 d .
O8A O 1.04626(12) 0.07278(13) 0.3663(2) 0.0419(7) Uani 1 1 d .
C1A C 0.88069(16) 0.11103(18) 0.1343(3) 0.0328(9) Uani 1 1 d .
C2A C 0.90275(17) 0.12839(19) 0.0305(4) 0.0381(10) Uani 1 1 d .
H2A H 0.9395 0.1192 0.0195 0.046 Uiso 1 1 calc R
C3A C 0.87306(18) 0.1585(2) -0.0573(4) 0.0443(11) Uani 1 1 d .
H3A H 0.8890 0.1696 -0.1274 0.053 Uiso 1 1 calc R
C4A C 0.81939(19) 0.1720(2) -0.0402(4) 0.0466(12) Uani 1 1 d .
C5A C 0.79571(17) 0.1560(2) 0.0619(4) 0.0452(11) Uani 1 1 d .
H5A H 0.7590 0.1657 0.0724 0.054 Uiso 1 1 calc R
C6A C 0.82584(17) 0.12619(19) 0.1477(4) 0.0397(10) Uani 1 1 d .
H6A H 0.8096 0.1154 0.2176 0.048 Uiso 1 1 calc R
C7A C 0.8087(3) 0.2166(3) -0.2306(5) 0.091(2) Uani 1 1 d .
H7AA H 0.7812 0.2368 -0.2812 0.136 Uiso 1 1 calc GR
H7AB H 0.8202 0.1807 -0.2694 0.136 Uiso 1 1 calc GR
H7AC H 0.8400 0.2425 -0.2157 0.136 Uiso 1 1 calc GR
C8A C 0.81591(16) 0.08484(19) 0.4964(4) 0.0353(9) Uani 1 1 d .
C9A C 0.80139(18) 0.1423(2) 0.4672(4) 0.0425(11) Uani 1 1 d .
H9A H 0.8277 0.1678 0.4376 0.051 Uiso 1 1 calc R
C10A C 0.74943(19) 0.1633(2) 0.4803(4) 0.0492(12) Uani 1 1 d .
H10A H 0.7401 0.2026 0.4597 0.059 Uiso 1 1 calc R
C11A C 0.71162(18) 0.1258(2) 0.5239(4) 0.0541(13) Uani 1 1 d .
H11A H 0.6759 0.1394 0.5333 0.065 Uiso 1 1 calc R
C12A C 0.7252(2) 0.0696(3) 0.5534(5) 0.0660(16) Uani 1 1 d .
H12A H 0.6990 0.0444 0.5842 0.079 Uiso 1 1 calc R
C13A C 0.77698(19) 0.0489(2) 0.5386(5) 0.0560(13) Uani 1 1 d .
H13A H 0.7857 0.0093 0.5580 0.067 Uiso 1 1 calc R
C14A C 0.98297(17) 0.15538(19) 0.7298(4) 0.0367(9) Uani 1 1 d .
C15A C 0.9624(2) 0.2055(2) 0.6769(4) 0.0585(14) Uani 1 1 d .
H15A H 0.9435 0.2024 0.6022 0.070 Uiso 1 1 calc R
C16A C 0.9682(3) 0.2603(2) 0.7286(5) 0.078(2) Uani 1 1 d .
H16A H 0.9538 0.2942 0.6892 0.094 Uiso 1 1 calc R
C17A C 0.9946(3) 0.2656(3) 0.8369(5) 0.0731(18) Uani 1 1 d .
H17A H 0.9990 0.3031 0.8725 0.088 Uiso 1 1 calc R
C18A C 1.0149(3) 0.2165(2) 0.8937(5) 0.0658(16) Uani 1 1 d .
H18A H 1.0326 0.2200 0.9695 0.079 Uiso 1 1 calc R
C19A C 1.00956(19) 0.1622(2) 0.8412(4) 0.0452(11) Uani 1 1 d .
H19A H 1.0242 0.1286 0.8811 0.054 Uiso 1 1 calc R
C20A C 1.12367(17) 0.13582(19) 0.5133(4) 0.0395(10) Uani 1 1 d .
C21A C 1.1272(2) 0.1665(2) 0.6187(5) 0.0614(15) Uani 1 1 d .
H21A H 1.1031 0.1577 0.6776 0.074 Uiso 1 1 calc R
C22A C 1.1662(3) 0.2103(3) 0.6376(7) 0.083(2) Uani 1 1 d .
H22A H 1.1690 0.2307 0.7102 0.099 Uiso 1 1 calc R
C23A C 1.2006(2) 0.2241(3) 0.5525(7) 0.086(2) Uani 1 1 d .
H23A H 1.2269 0.2541 0.5662 0.103 Uiso 1 1 calc R
C24A C 1.1970(2) 0.1947(3) 0.4469(6) 0.0751(18) Uani 1 1 d .
H24A H 1.2206 0.2046 0.3876 0.090 Uiso 1 1 calc R
C25A C 1.15907(19) 0.1509(2) 0.4281(5) 0.0562(14) Uani 1 1 d .
H25A H 1.1570 0.1306 0.3554 0.067 Uiso 1 1 calc R
C26A C 1.07122(16) 0.06401(19) 0.1290(3) 0.0347(9) Uani 1 1 d .
C27A C 1.09030(19) 0.1220(2) 0.1259(4) 0.0455(11) Uani 1 1 d .
H27A H 1.0803 0.1489 0.1842 0.055 Uiso 1 1 calc R
C28A C 1.1229(2) 0.1408(2) 0.0416(5) 0.0614(14) Uani 1 1 d .
H28A H 1.1352 0.1804 0.0415 0.074 Uiso 1 1 calc R
C29A C 1.1381(2) 0.1022(3) -0.0438(5) 0.0651(15) Uani 1 1 d .
H29A H 1.1613 0.1150 -0.1018 0.078 Uiso 1 1 calc R
C30A C 1.1195(2) 0.0453(3) -0.0443(4) 0.0594(14) Uani 1 1 d .
H30A H 1.1294 0.0188 -0.1037 0.071 Uiso 1 1 calc R
C31A C 1.08630(18) 0.0262(2) 0.0414(4) 0.0470(11) Uani 1 1 d .
H31A H 1.0737 -0.0132 0.0402 0.056 Uiso 1 1 calc R
B1A B 0.91591(19) 0.0790(2) 0.2320(4) 0.0355(11) Uani 1 1 d .
Si1B Si 0.48252(4) 0.36746(5) 0.53378(9) 0.0289(2) Uani 1 1 d .
Si2B Si 0.41614(4) 0.45473(5) 0.37444(9) 0.0286(2) Uani 1 1 d .
Si3B Si 0.50351(4) 0.53326(5) 0.27578(9) 0.0279(2) Uani 1 1 d .
Si4B Si 0.60490(4) 0.47408(5) 0.39305(9) 0.0281(2) Uani 1 1 d .
O1B O 0.53458(12) 0.33761(13) 0.4796(3) 0.0400(7) Uani 1 1 d .
O2B O 0.59587(13) 0.40433(13) 0.3953(3) 0.0460(8) Uani 1 1 d .
O3B O 0.67047(15) 0.15723(16) 0.1724(3) 0.0655(10) Uani 1 1 d .
O4B O 0.44380(13) 0.39566(12) 0.4293(2) 0.0406(7) Uani 1 1 d .
O5B O 0.50384(11) 0.41807(12) 0.6238(2) 0.0348(6) Uani 1 1 d .
O6B O 0.45750(11) 0.48409(12) 0.2881(2) 0.0334(6) Uani 1 1 d .
O7B O 0.40473(11) 0.49952(12) 0.4788(2) 0.0348(6) Uani 1 1 d .
O8B O 0.56293(11) 0.50420(13) 0.2970(2) 0.0355(6) Uani 1 1 d .
C1B C 0.60447(16) 0.29625(19) 0.3541(4) 0.0356(9) Uani 1 1 d .
C2B C 0.6402(2) 0.3045(2) 0.2659(4) 0.0504(12) Uani 1 1 d .
H2B H 0.6508 0.3432 0.2466 0.060 Uiso 1 1 calc R
C3B C 0.6607(2) 0.2572(2) 0.2055(5) 0.0544(13) Uani 1 1 d .
H3B H 0.6838 0.2639 0.1436 0.065 Uiso 1 1 calc R
C4B C 0.64735(19) 0.2005(2) 0.2358(4) 0.0462(11) Uani 1 1 d .
C5B C 0.61221(18) 0.19022(19) 0.3224(4) 0.0418(10) Uani 1 1 d .
H5B H 0.6027 0.1512 0.3423 0.050 Uiso 1 1 calc R
C6B C 0.59065(16) 0.23838(19) 0.3809(4) 0.0375(10) Uani 1 1 d .
H6B H 0.5661 0.2315 0.4400 0.045 Uiso 1 1 calc R
C7B C 0.6619(2) 0.0985(2) 0.2048(5) 0.0587(14) Uani 1 1 d .
H7BA H 0.6821 0.0723 0.1552 0.088 Uiso 1 1 calc GR
H7BB H 0.6232 0.0893 0.1949 0.088 Uiso 1 1 calc GR
H7BC H 0.6745 0.0928 0.2870 0.088 Uiso 1 1 calc GR
C8B C 0.44314(17) 0.31180(18) 0.6087(4) 0.0359(9) Uani 1 1 d .
C9B C 0.4681(2) 0.2753(2) 0.6918(4) 0.0483(12) Uani 1 1 d .
H9B H 0.5063 0.2772 0.7059 0.058 Uiso 1 1 calc R
C10B C 0.4391(3) 0.2362(2) 0.7549(5) 0.0653(16) Uani 1 1 d .
H10B H 0.4575 0.2115 0.8111 0.078 Uiso 1 1 calc R
C11B C 0.3851(3) 0.2327(3) 0.7380(6) 0.085(2) Uani 1 1 d .
H11B H 0.3653 0.2057 0.7819 0.102 Uiso 1 1 calc R
C12B C 0.3590(3) 0.2684(4) 0.6568(8) 0.123(3) Uani 1 1 d .
H12B H 0.3208 0.2665 0.6445 0.147 Uiso 1 1 calc R
C13B C 0.3881(2) 0.3073(3) 0.5922(6) 0.086(2) Uani 1 1 d .
H13B H 0.3695 0.3315 0.5352 0.103 Uiso 1 1 calc R
C14B C 0.35294(16) 0.43876(18) 0.2870(4) 0.0346(9) Uani 1 1 d .
C15B C 0.3022(2) 0.4451(3) 0.3296(5) 0.0618(15) Uani 1 1 d .
H15B H 0.2993 0.4553 0.4095 0.074 Uiso 1 1 calc R
C016 C 0.53190(18) 0.6100(2) 0.0963(4) 0.0416(10) Uani 1 1 d .
H016 H 0.5623 0.6194 0.1478 0.050 Uiso 1 1 calc R
C16B C 0.2557(2) 0.4369(3) 0.2585(6) 0.088(2) Uani 1 1 d .
H16B H 0.2213 0.4428 0.2891 0.105 Uiso 1 1 calc R
C17B C 0.2587(2) 0.4205(3) 0.1453(6) 0.084(2) Uani 1 1 d .
H17B H 0.2265 0.4140 0.0974 0.101 Uiso 1 1 calc R
C18B C 0.3074(3) 0.4133(3) 0.1004(5) 0.0743(19) Uani 1 1 d .
H18B H 0.3094 0.4015 0.0212 0.089 Uiso 1 1 calc R
C19B C 0.3542(2) 0.4232(2) 0.1695(4) 0.0511(12) Uani 1 1 d .
H19B H 0.3882 0.4192 0.1360 0.061 Uiso 1 1 calc R
C20B C 0.49568(16) 0.56731(17) 0.1291(3) 0.0310(9) Uani 1 1 d .
C21B C 0.45205(18) 0.5538(2) 0.0517(4) 0.0402(10) Uani 1 1 d .
H21B H 0.4268 0.5247 0.0720 0.048 Uiso 1 1 calc R
C22B C 0.4450(2) 0.5828(2) -0.0563(4) 0.0499(12) Uani 1 1 d .
H22B H 0.4149 0.5734 -0.1089 0.060 Uiso 1 1 calc R
C23B C 0.4813(2) 0.6247(2) -0.0860(4) 0.0546(13) Uani 1 1 d .
H23B H 0.4766 0.6440 -0.1596 0.065 Uiso 1 1 calc R
C24B C 0.5247(2) 0.6392(2) -0.0101(4) 0.0543(13) Uani 1 1 d .
H24B H 0.5495 0.6688 -0.0304 0.065 Uiso 1 1 calc R
C25B C 0.67433(15) 0.49195(19) 0.3529(4) 0.0347(9) Uani 1 1 d .
C26B C 0.68390(19) 0.5453(2) 0.2992(5) 0.0548(13) Uani 1 1 d .
H26B H 0.6542 0.5702 0.2767 0.066 Uiso 1 1 calc R
C27B C 0.7359(2) 0.5628(3) 0.2779(5) 0.0724(18) Uani 1 1 d .
H27B H 0.7419 0.5995 0.2410 0.087 Uiso 1 1 calc R
C28B C 0.7786(2) 0.5270(3) 0.3105(5) 0.0700(17) Uani 1 1 d .
H28B H 0.8144 0.5389 0.2964 0.084 Uiso 1 1 calc R
C29B C 0.77016(19) 0.4741(3) 0.3632(5) 0.0630(15) Uani 1 1 d .
H29B H 0.8000 0.4494 0.3858 0.076 Uiso 1 1 calc R
C30B C 0.71823(18) 0.4568(2) 0.3835(4) 0.0481(12) Uani 1 1 d .
H30B H 0.7126 0.4199 0.4193 0.058 Uiso 1 1 calc R
B1B B 0.5772(2) 0.3490(2) 0.4141(4) 0.0375(11) Uani 1 1 d .

loop_
_atom_site_aniso_label
_atom_site_aniso_U_11
_atom_site_aniso_U_22
_atom_site_aniso_U_33
_atom_site_aniso_U_23
_atom_site_aniso_U_13
_atom_site_aniso_U_12
Si1A 0.0278(5) 0.0428(7) 0.0297(6) 0.0061(5) 0.0023(4) 0.0068(5)
Si2A 0.0305(5) 0.0338(6) 0.0324(6) 0.0013(5) 0.0024(4) 0.0047(5)
Si3A 0.0290(5) 0.0374(6) 0.0280(6) -0.0020(5) -0.0005(4) 0.0048(5)
Si4A 0.0303(5) 0.0335(6) 0.0279(5) 0.0005(5) -0.0006(4) 0.0065(4)
O1A 0.051(2) 0.095(3) 0.0380(18) 0.0254(19) 0.0125(15) 0.0209(19)
O2A 0.0369(16) 0.058(2) 0.0367(16) 0.0084(15) 0.0014(13) 0.0141(14)
O3A 0.063(2) 0.086(3) 0.048(2) 0.016(2) -0.0122(18) 0.028(2)
O4A 0.0404(17) 0.0460(19) 0.056(2) 0.0077(16) -0.0128(15) -0.0015(14)
O5A 0.0339(15) 0.0416(18) 0.0486(18) 0.0016(14) 0.0033(13) 0.0069(13)
O6A 0.0404(16) 0.0489(19) 0.0366(16) -0.0073(14) 0.0056(13) 0.0020(14)
O7A 0.0441(16) 0.0330(16) 0.0397(16) 0.0018(13) 0.0069(13) 0.0046(13)
O8A 0.0507(18) 0.0456(18) 0.0285(15) -0.0002(13) -0.0045(13) 0.0074(15)
C1A 0.032(2) 0.033(2) 0.033(2) -0.0011(18) 0.0011(16) 0.0021(17)
C2A 0.037(2) 0.039(2) 0.039(2) 0.002(2) 0.0052(18) 0.0036(18)
C3A 0.048(3) 0.051(3) 0.034(2) 0.006(2) 0.001(2) 0.008(2)
C4A 0.048(3) 0.049(3) 0.041(3) -0.003(2) -0.010(2) 0.012(2)
C5A 0.032(2) 0.054(3) 0.049(3) -0.011(2) -0.0027(19) 0.012(2)
C6A 0.036(2) 0.045(3) 0.037(2) -0.003(2) 0.0007(18) 0.0052(19)
C7A 0.098(5) 0.127(6) 0.045(3) 0.024(4) -0.012(3) 0.042(5)
C8A 0.030(2) 0.043(2) 0.033(2) -0.0023(19) 0.0021(17) 0.0085(18)
C9A 0.039(2) 0.044(3) 0.045(3) 0.004(2) 0.0054(19) 0.005(2)
C10A 0.054(3) 0.050(3) 0.044(3) -0.003(2) 0.005(2) 0.020(2)
C11A 0.030(2) 0.071(4) 0.062(3) -0.004(3) 0.010(2) 0.017(2)
C12A 0.046(3) 0.064(4) 0.090(4) 0.007(3) 0.026(3) 0.005(3)
C13A 0.042(3) 0.055(3) 0.072(4) 0.009(3) 0.016(2) 0.009(2)
C14A 0.042(2) 0.034(2) 0.035(2) -0.0007(19) 0.0093(18) 0.0035(18)
C15A 0.085(4) 0.044(3) 0.046(3) 0.007(2) 0.003(3) 0.012(3)
C16A 0.132(6) 0.038(3) 0.064(4) 0.004(3) 0.005(4) 0.018(3)
C17A 0.114(5) 0.043(3) 0.062(4) -0.013(3) 0.005(4) 0.004(3)
C18A 0.090(4) 0.056(4) 0.051(3) -0.008(3) 0.003(3) -0.005(3)
C19A 0.051(3) 0.037(2) 0.048(3) 0.003(2) 0.008(2) 0.004(2)
C20A 0.032(2) 0.037(2) 0.048(3) 0.004(2) -0.0050(19) 0.0067(18)
C21A 0.055(3) 0.057(3) 0.071(4) -0.016(3) -0.002(3) -0.008(3)
C22A 0.068(4) 0.063(4) 0.115(6) -0.035(4) -0.015(4) -0.007(3)
C23A 0.044(3) 0.049(4) 0.163(8) 0.013(4) -0.013(4) -0.014(3)
C24A 0.052(3) 0.078(4) 0.095(5) 0.027(4) -0.001(3) -0.008(3)
C25A 0.039(3) 0.069(4) 0.060(3) 0.019(3) -0.004(2) -0.003(2)
C26A 0.031(2) 0.041(2) 0.033(2) -0.0016(19) 0.0023(16) 0.0027(17)
C27A 0.049(3) 0.038(3) 0.050(3) -0.003(2) 0.005(2) -0.001(2)
C28A 0.070(4) 0.053(3) 0.063(3) 0.008(3) 0.012(3) -0.019(3)
C29A 0.063(3) 0.078(4) 0.057(3) 0.003(3) 0.026(3) -0.011(3)
C30A 0.066(3) 0.068(4) 0.046(3) -0.015(3) 0.019(2) -0.008(3)
C31A 0.049(3) 0.046(3) 0.047(3) -0.004(2) 0.013(2) -0.003(2)
B1A 0.038(2) 0.038(3) 0.030(2) 0.004(2) 0.002(2) 0.002(2)
Si1B 0.0351(5) 0.0257(5) 0.0259(5) -0.0006(4) 0.0030(4) 0.0023(4)
Si2B 0.0326(5) 0.0281(5) 0.0247(5) 0.0003(4) -0.0021(4) -0.0015(4)
Si3B 0.0297(5) 0.0301(6) 0.0238(5) -0.0003(4) 0.0012(4) 0.0002(4)
Si4B 0.0294(5) 0.0269(5) 0.0281(5) -0.0005(4) 0.0017(4) -0.0002(4)
O1B 0.0455(17) 0.0347(17) 0.0412(17) -0.0003(14) 0.0125(13) 0.0051(13)
O2B 0.0515(19) 0.0324(17) 0.054(2) -0.0033(15) 0.0062(15) -0.0005(14)
O3B 0.075(2) 0.048(2) 0.078(3) -0.015(2) 0.038(2) 0.0043(19)
O4B 0.0601(19) 0.0318(16) 0.0287(15) 0.0008(12) -0.0075(13) 0.0061(14)
O5B 0.0427(16) 0.0331(16) 0.0289(14) -0.0042(12) 0.0048(12) -0.0048(13)
O6B 0.0369(14) 0.0353(16) 0.0277(14) -0.0026(12) 0.0005(11) -0.0067(12)
O7B 0.0404(15) 0.0355(16) 0.0285(14) -0.0044(12) 0.0023(12) 0.0013(13)
O8B 0.0325(14) 0.0440(17) 0.0298(15) -0.0004(13) -0.0001(11) 0.0025(12)
C1B 0.033(2) 0.036(2) 0.038(2) -0.0016(19) 0.0035(17) 0.0005(18)
C2B 0.056(3) 0.031(2) 0.066(3) 0.003(2) 0.022(2) 0.000(2)
C3B 0.059(3) 0.043(3) 0.065(3) 0.005(2) 0.033(3) 0.001(2)
C4B 0.051(3) 0.036(3) 0.053(3) -0.006(2) 0.017(2) 0.006(2)
C5B 0.045(2) 0.028(2) 0.053(3) -0.001(2) 0.009(2) 0.0011(19)
C6B 0.036(2) 0.034(2) 0.043(3) 0.0004(19) 0.0084(18) 0.0010(18)
C7B 0.074(4) 0.035(3) 0.068(4) -0.009(3) 0.012(3) 0.007(2)
C8B 0.040(2) 0.033(2) 0.034(2) -0.0025(18) 0.0024(18) -0.0016(18)
C9B 0.060(3) 0.042(3) 0.042(3) 0.009(2) 0.000(2) -0.005(2)
C10B 0.098(5) 0.044(3) 0.056(3) 0.014(3) 0.016(3) 0.000(3)
C11B 0.100(5) 0.065(4) 0.094(5) 0.023(4) 0.037(4) -0.028(4)
C12B 0.048(4) 0.146(8) 0.174(9) 0.073(7) 0.009(5) -0.031(4)
C13B 0.045(3) 0.102(5) 0.109(5) 0.049(4) -0.009(3) -0.010(3)
C14B 0.034(2) 0.029(2) 0.040(2) 0.0018(18) -0.0029(17) -0.0089(17)
C15B 0.043(3) 0.086(4) 0.057(3) -0.006(3) 0.005(2) -0.022(3)
C016 0.044(2) 0.046(3) 0.035(2) 0.002(2) 0.0046(19) 0.001(2)
C16B 0.041(3) 0.128(6) 0.094(5) -0.005(5) -0.002(3) -0.025(4)
C17B 0.051(3) 0.105(6) 0.093(5) -0.001(4) -0.024(3) -0.030(4)
C18B 0.078(4) 0.079(4) 0.062(4) -0.013(3) -0.025(3) -0.019(3)
C19B 0.047(3) 0.060(3) 0.046(3) -0.010(2) -0.003(2) -0.005(2)
C20B 0.041(2) 0.027(2) 0.026(2) 0.0010(16) 0.0075(16) 0.0073(17)
C21B 0.046(2) 0.041(3) 0.033(2) -0.002(2) 0.0011(18) 0.004(2)
C22B 0.064(3) 0.053(3) 0.032(2) -0.004(2) -0.006(2) 0.017(3)
C23B 0.075(4) 0.059(3) 0.030(2) 0.011(2) 0.011(2) 0.015(3)
C24B 0.065(3) 0.055(3) 0.045(3) 0.015(2) 0.012(2) 0.004(3)
C25B 0.0273(18) 0.043(2) 0.034(2) -0.0002(19) 0.0035(16) -0.0033(17)
C26B 0.042(3) 0.057(3) 0.065(3) 0.016(3) -0.001(2) 0.000(2)
C27B 0.047(3) 0.076(4) 0.094(5) 0.042(4) 0.005(3) -0.015(3)
C28B 0.033(3) 0.090(5) 0.087(4) 0.012(4) 0.003(3) -0.014(3)
C29B 0.036(2) 0.073(4) 0.080(4) 0.016(3) -0.002(2) 0.003(3)
C30B 0.038(2) 0.052(3) 0.053(3) 0.005(2) 0.000(2) -0.002(2)
B1B 0.042(3) 0.035(3) 0.036(3) -0.004(2) -0.003(2) 0.004(2)

loop_
_atom_type_symbol
_atom_type_description
_atom_type_scat_dispersion_real
_atom_type_scat_dispersion_imag
_atom_type_scat_source
C C 0.0181 0.0091 'International Tables Vol C Tables 4.2.6.8 and 6.1.1.4'
H H 0.0000 0.0000 'International Tables Vol C Tables 4.2.6.8 and 6.1.1.4'
B B 0.0090 0.0039 'International Tables Vol C Tables 4.2.6.8 and 6.1.1.4'
O O 0.0492 0.0322 'International Tables Vol C Tables 4.2.6.8 and 6.1.1.4'
Si Si 0.2541 0.3302 'International Tables Vol C Tables 4.2.6.8 and 6.1.1.4'

loop_
_geom_angle_atom_site_label_1
_geom_angle_atom_site_label_2
_geom_angle_atom_site_label_3
_geom_angle
_geom_angle_site_symmetry_1
_geom_angle_site_symmetry_3
O1A Si1A O4A 107.8(2) . .
O1A Si1A O5A 109.98(19) . .
O1A Si1A C8A 109.32(18) . .
O4A Si1A O5A 109.15(16) . .
O4A Si1A C8A 111.88(19) . .
O5A Si1A C8A 108.70(18) . .
O4A Si2A O6A 109.07(17) . .
O4A Si2A O7A 110.70(17) . .
O4A Si2A C14A 107.91(18) . .
O6A Si2A C14A 110.33(18) . .
O7A Si2A O6A 106.65(16) . .
O7A Si2A C14A 112.16(18) . .
O5A Si3A C20A 107.70(17) 3_756 .
O6A Si3A O5A 108.70(17) . 3_756
O6A Si3A O8A 109.50(16) . .
O6A Si3A C20A 110.71(19) . .
O8A Si3A O5A 108.94(16) . 3_756
O8A Si3A C20A 111.23(19) . .
O2A Si4A O7A 111.01(17) . 3_756
O2A Si4A O8A 108.15(17) . .
O2A Si4A C26A 108.03(17) . .
O7A Si4A O8A 110.67(16) 3_756 .
O7A Si4A C26A 109.62(18) 3_756 .
O8A Si4A C26A 109.30(18) . .
B1A O1A Si1A 170.7(3) . .
B1A O2A Si4A 152.4(3) . .
C4A O3A C7A 117.3(4) . .
Si2A O4A Si1A 150.6(2) . .
Si1A O5A Si3A 146.3(2) . 3_756
Si3A O6A Si2A 157.5(2) . .
Si2A O7A Si4A 144.3(2) . 3_756
Si3A O8A Si4A 150.8(2) . .
C2A C1A C6A 116.9(4) . .
C2A C1A B1A 120.9(4) . .
C6A C1A B1A 122.2(4) . .
C1A C2A H2A 118.7 . .
C3A C2A C1A 122.6(4) . .
C3A C2A H2A 118.7 . .
C2A C3A H3A 120.8 . .
C2A C3A C4A 118.4(4) . .
C4A C3A H3A 120.8 . .
O3A C4A C3A 123.1(5) . .
O3A C4A C5A 115.6(4) . .
C5A C4A C3A 121.2(4) . .
C4A C5A H5A 120.3 . .
C6A C5A C4A 119.5(4) . .
C6A C5A H5A 120.3 . .
C1A C6A H6A 119.2 . .
C5A C6A C1A 121.5(4) . .
C5A C6A H6A 119.2 . .
O3A C7A H7AA 109.5 . .
O3A C7A H7AB 109.5 . .
O3A C7A H7AC 109.5 . .
H7AA C7A H7AB 109.5 . .
H7AA C7A H7AC 109.5 . .
H7AB C7A H7AC 109.5 . .
C9A C8A Si1A 120.9(3) . .
C13A C8A Si1A 121.1(4) . .
C13A C8A C9A 117.9(4) . .
C8A C9A H9A 119.2 . .
C10A C9A C8A 121.6(5) . .
C10A C9A H9A 119.2 . .
C9A C10A H10A 120.7 . .
C11A C10A C9A 118.6(5) . .
C11A C10A H10A 120.7 . .
C10A C11A H11A 119.7 . .
C12A C11A C10A 120.5(4) . .
C12A C11A H11A 119.7 . .
C11A C12A H12A 119.8 . .
C11A C12A C13A 120.4(5) . .
C13A C12A H12A 119.8 . .
C8A C13A C12A 121.0(5) . .
C8A C13A H13A 119.5 . .
C12A C13A H13A 119.5 . .
C15A C14A Si2A 121.0(4) . .
C15A C14A C19A 116.5(4) . .
C19A C14A Si2A 122.4(3) . .
C14A C15A H15A 118.9 . .
C14A C15A C16A 122.3(5) . .
C16A C15A H15A 118.9 . .
C15A C16A H16A 120.1 . .
C17A C16A C15A 119.8(5) . .
C17A C16A H16A 120.1 . .
C16A C17A H17A 120.1 . .
C16A C17A C18A 119.9(5) . .
C18A C17A H17A 120.1 . .
C17A C18A H18A 120.0 . .
C17A C18A C19A 120.1(5) . .
C19A C18A H18A 120.0 . .
C14A C19A H19A 119.3 . .
C18A C19A C14A 121.5(5) . .
C18A C19A H19A 119.3 . .
C21A C20A Si3A 120.4(4) . .
C21A C20A C25A 118.3(5) . .
C25A C20A Si3A 121.0(4) . .
C20A C21A H21A 120.1 . .
C20A C21A C22A 119.9(6) . .
C22A C21A H21A 120.1 . .
C21A C22A H22A 119.7 . .
C23A C22A C21A 120.6(6) . .
C23A C22A H22A 119.7 . .
C22A C23A H23A 119.9 . .
C22A C23A C24A 120.2(6) . .
C24A C23A H23A 119.9 . .
C23A C24A H24A 120.2 . .
C25A C24A C23A 119.6(6) . .
C25A C24A H24A 120.2 . .
C20A C25A H25A 119.3 . .
C24A C25A C20A 121.4(6) . .
C24A C25A H25A 119.3 . .
C27A C26A Si4A 120.5(3) . .
C31A C26A Si4A 122.3(4) . .
C31A C26A C27A 117.3(4) . .
C26A C27A H27A 119.1 . .
C28A C27A C26A 121.9(5) . .
C28A C27A H27A 119.1 . .
C27A C28A H28A 120.0 . .
C27A C28A C29A 119.9(5) . .
C29A C28A H28A 120.0 . .
C28A C29A H29A 120.1 . .
C30A C29A C28A 119.7(5) . .
C30A C29A H29A 120.1 . .
C29A C30A H30A 119.9 . .
C29A C30A C31A 120.2(5) . .
C31A C30A H30A 119.9 . .
C26A C31A H31A 119.5 . .
C30A C31A C26A 121.0(5) . .
C30A C31A H31A 119.5 . .
O1A B1A O2A 121.5(4) . .
O1A B1A C1A 120.7(4) . .
O2A B1A C1A 117.7(4) . .
O1B Si1B O4B 109.46(17) . .
O1B Si1B C8B 110.34(18) . .
O4B Si1B C8B 108.09(18) . .
O5B Si1B O1B 107.99(16) . .
O5B Si1B O4B 110.12(15) . .
O5B Si1B C8B 110.83(17) . .
O4B Si2B C14B 111.79(17) . .
O6B Si2B O4B 108.22(17) . .
O6B Si2B C14B 107.46(17) . .
O7B Si2B O4B 109.20(15) . .
O7B Si2B O6B 109.90(15) . .
O7B Si2B C14B 110.24(18) . .
O5B Si3B O8B 108.44(15) 3_666 .
O5B Si3B C20B 110.40(16) 3_666 .
O6B Si3B O5B 107.59(15) . 3_666
O6B Si3B O8B 110.15(16) . .
O6B Si3B C20B 109.71(17) . .
O8B Si3B C20B 110.49(17) . .
O2B Si4B O7B 108.94(17) . 3_666
O2B Si4B O8B 110.27(16) . .
O2B Si4B C25B 110.73(18) . .
O7B Si4B O8B 109.51(15) 3_666 .
O7B Si4B C25B 109.64(17) 3_666 .
O8B Si4B C25B 107.73(17) . .
B1B O1B Si1B 143.0(3) . .
B1B O2B Si4B 165.0(3) . .
C4B O3B C7B 117.9(4) . .
Si2B O4B Si1B 146.4(2) . .
Si1B O5B Si3B 153.9(2) . 3_666
Si3B O6B Si2B 145.35(18) . .
Si2B O7B Si4B 162.2(2) . 3_666
Si4B O8B Si3B 144.57(19) . .
C2B C1B C6B 117.3(4) . .
C2B C1B B1B 121.9(4) . .
C6B C1B B1B 120.6(4) . .
C1B C2B H2B 119.2 . .
C3B C2B C1B 121.5(4) . .
C3B C2B H2B 119.2 . .
C2B C3B H3B 120.1 . .
C4B C3B C2B 119.8(4) . .
C4B C3B H3B 120.1 . .
O3B C4B C3B 115.0(4) . .
O3B C4B C5B 124.3(4) . .
C5B C4B C3B 120.7(4) . .
C4B C5B H5B 120.5 . .
C4B C5B C6B 119.0(4) . .
C6B C5B H5B 120.5 . .
C1B C6B C5B 121.6(4) . .
C1B C6B H6B 119.2 . .
C5B C6B H6B 119.2 . .
O3B C7B H7BA 109.5 . .
O3B C7B H7BB 109.5 . .
O3B C7B H7BC 109.5 . .
H7BA C7B H7BB 109.5 . .
H7BA C7B H7BC 109.5 . .
H7BB C7B H7BC 109.5 . .
C9B C8B Si1B 120.5(3) . .
C13B C8B Si1B 122.6(4) . .
C13B C8B C9B 116.7(5) . .
C8B C9B H9B 119.2 . .
C10B C9B C8B 121.6(5) . .
C10B C9B H9B 119.2 . .
C9B C10B H10B 119.6 . .
C11B C10B C9B 120.8(6) . .
C11B C10B H10B 119.6 . .
C10B C11B H11B 120.4 . .
C10B C11B C12B 119.1(6) . .
C12B C11B H11B 120.4 . .
C11B C12B H12B 119.9 . .
C11B C12B C13B 120.3(6) . .
C13B C12B H12B 119.9 . .
C8B C13B C12B 121.4(6) . .
C8B C13B H13B 119.3 . .
C12B C13B H13B 119.3 . .
C15B C14B Si2B 123.2(4) . .
C15B C14B C19B 116.3(4) . .
C19B C14B Si2B 120.4(3) . .
C14B C15B H15B 119.3 . .
C16B C15B C14B 121.4(5) . .
C16B C15B H15B 119.3 . .
C20B C016 H016 119.2 . .
C24B C016 H016 119.2 . .
C24B C016 C20B 121.5(4) . .
C15B C16B H16B 119.8 . .
C17B C16B C15B 120.4(6) . .
C17B C16B H16B 119.8 . .
C16B C17B H17B 119.9 . .
C18B C17B C16B 120.1(5) . .
C18B C17B H17B 119.9 . .
C17B C18B H18B 120.0 . .
C17B C18B C19B 120.0(6) . .
C19B C18B H18B 120.0 . .
C14B C19B H19B 119.1 . .
C18B C19B C14B 121.7(5) . .
C18B C19B H19B 119.1 . .
C016 C20B Si3B 120.4(3) . .
C21B C20B Si3B 121.3(3) . .
C21B C20B C016 118.1(4) . .
C20B C21B H21B 119.7 . .
C20B C21B C22B 120.5(4) . .
C22B C21B H21B 119.7 . .
C21B C22B H22B 120.0 . .
C23B C22B C21B 119.9(5) . .
C23B C22B H22B 120.0 . .
C22B C23B H23B 119.7 . .
C22B C23B C24B 120.6(5) . .
C24B C23B H23B 119.7 . .
C016 C24B H24B 120.3 . .
C23B C24B C016 119.3(5) . .
C23B C24B H24B 120.3 . .
C26B C25B Si4B 119.3(3) . .
C30B C25B Si4B 122.6(4) . .
C30B C25B C26B 117.8(4) . .
C25B C26B H26B 119.4 . .
C27B C26B C25B 121.1(5) . .
C27B C26B H26B 119.4 . .
C26B C27B H27B 120.3 . .
C28B C27B C26B 119.4(5) . .
C28B C27B H27B 120.3 . .
C27B C28B H28B 119.7 . .
C27B C28B C29B 120.5(5) . .
C29B C28B H28B 119.7 . .
C28B C29B H29B 120.2 . .
C28B C29B C30B 119.7(5) . .
C30B C29B H29B 120.2 . .
C25B C30B C29B 121.4(5) . .
C25B C30B H30B 119.3 . .
C29B C30B H30B 119.3 . .
O1B B1B O2B 123.2(4) . .
O1B B1B C1B 118.0(4) . .
O2B B1B C1B 118.8(4) . .

loop_
_geom_bond_atom_site_label_1
_geom_bond_atom_site_label_2
_geom_bond_distance
_geom_bond_site_symmetry_2
Si1A O1A 1.598(3) .
Si1A O4A 1.613(3) .
Si1A O5A 1.613(3) .
Si1A C8A 1.851(4) .
Si2A O4A 1.610(3) .
Si2A O6A 1.620(3) .
Si2A O7A 1.613(3) .
Si2A C14A 1.841(4) .
Si3A O5A 1.615(3) 3_756
Si3A O6A 1.599(3) .
Si3A O8A 1.612(3) .
Si3A C20A 1.843(5) .
Si4A O2A 1.610(3) .
Si4A O7A 1.619(3) 3_756
Si4A O8A 1.623(3) .
Si4A C26A 1.842(4) .
O1A B1A 1.335(6) .
O2A B1A 1.358(6) .
O3A C4A 1.372(5) .
O3A C7A 1.440(7) .
O5A Si3A 1.615(3) 3_756
O7A Si4A 1.619(3) 3_756
C1A C2A 1.395(6) .
C1A C6A 1.418(6) .
C1A B1A 1.555(6) .
C2A H2A 0.9500 .
C2A C3A 1.387(6) .
C3A H3A 0.9500 .
C3A C4A 1.389(6) .
C4A C5A 1.388(7) .
C5A H5A 0.9500 .
C5A C6A 1.374(6) .
C6A H6A 0.9500 .
C7A H7AA 0.9800 .
C7A H7AB 0.9800 .
C7A H7AC 0.9800 .
C8A C9A 1.390(6) .
C8A C13A 1.375(7) .
C9A H9A 0.9500 .
C9A C10A 1.389(6) .
C10A H10A 0.9500 .
C10A C11A 1.382(7) .
C11A H11A 0.9500 .
C11A C12A 1.358(7) .
C12A H12A 0.9500 .
C12A C13A 1.387(7) .
C13A H13A 0.9500 .
C14A C15A 1.374(6) .
C14A C19A 1.405(6) .
C15A H15A 0.9500 .
C15A C16A 1.384(7) .
C16A H16A 0.9500 .
C16A C17A 1.369(8) .
C17A H17A 0.9500 .
C17A C18A 1.371(7) .
C18A H18A 0.9500 .
C18A C19A 1.376(7) .
C19A H19A 0.9500 .
C20A C21A 1.391(7) .
C20A C25A 1.395(7) .
C21A H21A 0.9500 .
C21A C22A 1.394(7) .
C22A H22A 0.9500 .
C22A C23A 1.369(9) .
C23A H23A 0.9500 .
C23A C24A 1.379(9) .
C24A H24A 0.9500 .
C24A C25A 1.376(7) .
C25A H25A 0.9500 .
C26A C27A 1.401(6) .
C26A C31A 1.389(6) .
C27A H27A 0.9500 .
C27A C28A 1.366(7) .
C28A H28A 0.9500 .
C28A C29A 1.382(7) .
C29A H29A 0.9500 .
C29A C30A 1.375(7) .
C30A H30A 0.9500 .
C30A C31A 1.388(6) .
C31A H31A 0.9500 .
Si1B O1B 1.614(3) .
Si1B O4B 1.617(3) .
Si1B O5B 1.611(3) .
Si1B C8B 1.842(4) .
Si2B O4B 1.617(3) .
Si2B O6B 1.611(3) .
Si2B O7B 1.608(3) .
Si2B C14B 1.839(4) .
Si3B O5B 1.614(3) 3_666
Si3B O6B 1.609(3) .
Si3B O8B 1.617(3) .
Si3B C20B 1.847(4) .
Si4B O2B 1.603(3) .
Si4B O7B 1.616(3) 3_666
Si4B O8B 1.616(3) .
Si4B C25B 1.852(4) .
O1B B1B 1.357(6) .
O2B B1B 1.363(6) .
O3B C4B 1.369(5) .
O3B C7B 1.407(6) .
O5B Si3B 1.614(3) 3_666
O7B Si4B 1.616(3) 3_666
C1B C2B 1.396(6) .
C1B C6B 1.399(6) .
C1B B1B 1.558(6) .
C2B H2B 0.9500 .
C2B C3B 1.391(6) .
C3B H3B 0.9500 .
C3B C4B 1.382(6) .
C4B C5B 1.379(6) .
C5B H5B 0.9500 .
C5B C6B 1.406(6) .
C6B H6B 0.9500 .
C7B H7BA 0.9800 .
C7B H7BB 0.9800 .
C7B H7BC 0.9800 .
C8B C9B 1.379(6) .
C8B C13B 1.366(7) .
C9B H9B 0.9500 .
C9B C10B 1.376(7) .
C10B H10B 0.9500 .
C10B C11B 1.340(8) .
C11B H11B 0.9500 .
C11B C12B 1.365(9) .
C12B H12B 0.9500 .
C12B C13B 1.384(8) .
C13B H13B 0.9500 .
C14B C15B 1.383(6) .
C14B C19B 1.393(6) .
C15B H15B 0.9500 .
C15B C16B 1.380(7) .
C016 H016 0.9500 .
C016 C20B 1.389(6) .
C016 C24B 1.388(6) .
C16B H16B 0.9500 .
C16B C17B 1.354(9) .
C17B H17B 0.9500 .
C17B C18B 1.349(9) .
C18B H18B 0.9500 .
C18B C19B 1.378(6) .
C19B H19B 0.9500 .
C20B C21B 1.387(6) .
C21B H21B 0.9500 .
C21B C22B 1.402(6) .
C22B H22B 0.9500 .
C22B C23B 1.369(7) .
C23B H23B 0.9500 .
C23B C24B 1.377(7) .
C24B H24B 0.9500 .
C25B C26B 1.388(6) .
C25B C30B 1.376(6) .
C26B H26B 0.9500 .
C26B C27B 1.383(7) .
C27B H27B 0.9500 .
C27B C28B 1.368(8) .
C28B H28B 0.9500 .
C28B C29B 1.369(8) .
C29B H29B 0.9500 .
C29B C30B 1.377(7) .
C30B H30B 0.9500 .
